data_2000502
loop_
_publ_author_name
'Liu, H.'
'Wang, X.'
'Zhang, X.'

_publ_section_title
;
 Structure of the 1:1 complex of 6,6'-diquinolyl ether with
 5,5-diethylbarbituric acid
;
_journal_issue 11
_journal_name_full 'Acta Crystallographica Section C'
_journal_page_first 2096
_journal_page_last 2098
_journal_paper_doi 10.1107/S010827019200828X
_journal_volume 48
_journal_year 1992
_chemical_formula_sum 'C26 H24 N4 O4'
_chemical_formula_weight 456.51
_symmetry_cell_setting monoclinic
_symmetry_space_group_name_H-M 'C 1 2/c 1'
_atom_type_scat_source 'International Tables (1974)'
_cell_angle_alpha 90
_cell_angle_beta 105.24(3)
_cell_angle_gamma 90
_cell_formula_units_Z 8
_cell_length_a 24.565(2)
_cell_length_b 17.750(2)
_cell_length_c 10.959(3)
_cell_measurement_reflns_used 25
_cell_measurement_temperature 294
_cell_measurement_theta_max 20
_cell_measurement_theta_min 10
_cell_volume 4610.4(16)
_diffrn_measurement_device 'CAD-4 four-circle'
_diffrn_measurement_method \w/2\q
_diffrn_radiation_type 'Mo K\a'
_diffrn_radiation_wavelength 0.7107
_diffrn_reflns_av_R_equivalents 0.017
_diffrn_reflns_limit_h_max 32
_diffrn_reflns_limit_h_min 0
_diffrn_reflns_limit_k_max 23
_diffrn_reflns_limit_k_min 0
_diffrn_reflns_limit_l_max 14
_diffrn_reflns_limit_l_min -14
_diffrn_reflns_number 5384
_diffrn_reflns_theta_max 27
_diffrn_standards_decay_% 1.5
_diffrn_standards_interval_time 90
_diffrn_standards_number 3
_exptl_absorpt_coefficient_mu 0.0846
_exptl_absorpt_correction_T_max 1.000
_exptl_absorpt_correction_T_min 0.925
_exptl_absorpt_correction_type empirical
_exptl_crystal_density_diffrn 1.315
_exptl_crystal_F_000 1920
_exptl_crystal_size_max 0.40
_exptl_crystal_size_mid 0.25
_exptl_crystal_size_min 0.25
_refine_diff_density_max 0.32
_refine_diff_density_min -0.40
_refine_ls_extinction_method none
_refine_ls_goodness_of_fit_obs 3.75
_refine_ls_number_parameters 379
_refine_ls_number_reflns 2657
_refine_ls_R_factor_obs 0.052
_refine_ls_shift/esd_max 0.60
_refine_ls_structure_factor_coef F
_refine_ls_wR_factor_obs 0.047
_reflns_number_observed 2657
_reflns_number_total 4548
_reflns_observed_criterion I>2\s(I)
_cod_data_source_file cr0411.cif
_cod_data_source_block cr0411_structure_1_of_1
_cod_original_cell_volume 4610.4
_cod_original_sg_symbol_H-M 'C 2/c'
_cod_database_code 2000502

loop_
_atom_site_label
_atom_site_fract_x
_atom_site_fract_y
_atom_site_fract_z
O1 .54456(9) .1666(2) .0807(2)
O2 .08310(10) .1581(2) .0483(3)
O3 .18260(10) .0204(2) -.1932(3)
O4 .27170(10) .1735(2) .1222(3)
N1 .69120(10) .2277(2) -.2129(2)
N11 .32600(10) .0670(2) -.1173(2)
N23 .22590(10) .0959(2) -.0341(3)
N25 .17690(10) .1643(2) .0853(3)
C2 .74310(10) .2018(2) -.1774(3)
C3 .76350(10) .1567(2) -.0702(4)
C4 .72930(10) .1392(2) .0050(3)
C5 .63410(10) .1508(2) .0427(3)
C6 .58100(10) .1783(2) .0037(3)
C7 .56310(10) .2225(2) -.1061(3)
C8 .59980(10) .2376(2) -.1768(3)
C9 .65550(10) .2100(2) -.1403(3)
C10 .67300(10) .1661(2) -.0294(3)
C12 .31340(10) .0238(2) -.2182(3)
C13 .3530(2) -.0017(2) -.2801(3)
C14 .40780(10) .0181(2) -.2337(3)
C15 .47960(10) .0910(2) -.0764(3)
C16 .49100(10) .1390(2) .0236(3)
C17 .44880(10) .1634(2) .0799(3)
C18 .39490(10) .1394(2) .0324(3)
C19 .38080(10) .0896(2) -.0724(3)
C20 .42400(10) .0659(2) -.1274(3)
C21 .12280(10) .0762(2) -.0782(3)
C22 .17890(10) .0619(2) -.1072(3)
C24 .22760(10) .1464(2) .0618(3)
C26 .12540(10) .1363(2) .0223(3)
C27 .0800(2) .1000(3) -.1991(4)
C28 .0968(2) .1685(3) -.2608(5)
C29 .1054(2) .0019(3) -.0205(4)
C30 .0957(6) -.0606(6) -.1040(10)
H2 .767(2) .213(2) -.229(3)
H23 .260(2) .087(2) -.054(3)
H25 .181(2) .201(2) .153(3)
H3 .802(2) .141(2) -.052(3)
H4 .743(2) .110(2) .086(3)
H5 .647(2) .126(2) .128(3)
H7 .526(2) .243(2) -.132(3)
H8 .586(2) .264(2) -.252(3)
H12 .274(2) .013(2) -.251(4)
H13 .340(2) -.029(2) -.360(3)
H15 .509(2) .080(2) -.121(3)
H17 .462(2) .196(2) .158(3)
H18 .366(2) .155(2) .069(3)
H271 .042(2) .106(2) -.173(3)
H272 .074(2) .053(2) -.262(3)
H281 .068(2) .180(2) -.330(3)
H282 .110(2) .209(2) -.197(3)
H283 .131(2) .159(2) -.279(3)
H291 .075(2) .014(2) .020(3)
H292 .136(2) -.012(2) .068(3)
H301 .077(2) -.101(2) -.056(3)
H302 .055(2) -.044(2) -.165(3)
H303 .099(2) -.086(2) -.118(3)

loop_
_geom_angle_atom_site_label_1
_geom_angle_atom_site_label_2
_geom_angle_atom_site_label_3
_geom_angle
C6 O1 C16 117.5(2)
C2 N1 C9 118.0(3)
C12 N11 C19 117.9(3)
C22 N23 C24 126.2(4)
C24 N25 C26 125.9(3)
N1 C2 C3 123.6(4)
C2 C3 C4 119.8(3)
C3 C4 C10 118.6(3)
C6 C5 C10 119.3(4)
O1 C6 C5 118.2(3)
O1 C6 C7 119.5(3)
C5 C6 C7 122.1(3)
C6 C7 C8 119.4(4)
C7 C8 C9 120.7(4)
N1 C9 C8 118.6(3)
N1 C9 C10 122.1(3)
C8 C9 C10 119.3(3)
C4 C10 C5 122.8(4)
C4 C10 C9 118.0(3)
C5 C10 C9 119.3(3)
N11 C12 C13 123.7(3)
C12 C13 C14 118.9(3)
C13 C14 C20 120.1(3)
C16 C15 C20 119.5(3)
O1 C16 C15 123.7(4)
O1 C16 C17 114.4(3)
C15 C16 C17 121.8(3)
C16 C17 C18 119.5(3)
C17 C18 C19 120.9(3)
N11 C19 C18 118.9(3)
N11 C19 C20 122.5(3)
C18 C19 C20 118.6(3)
C14 C20 C15 123.4(3)
C14 C20 C19 116.8(3)
C15 C20 C19 119.8(3)
C22 C21 C26 113.8(3)
C22 C21 C27 108.9(4)
C22 C21 C29 107.5(3)
C26 C21 C27 109.0(4)
C26 C21 C29 105.2(3)
C27 C21 C29 112.7(3)
O3 C22 N23 119.9(3)
O3 C22 C21 121.4(4)
N23 C22 C21 118.7(3)
O4 C24 N23 121.3(3)
O4 C24 N25 122.1(4)
N23 C24 N25 116.6(3)
O2 C26 N25 120.2(3)
O2 C26 C21 121.3(3)
N25 C26 C21 118.6(3)
C21 C27 C28 114.2(3)
C21 C29 C30 114.7(7)

loop_
_geom_bond_atom_site_label_1
_geom_bond_atom_site_label_2
_geom_bond_distance
O1 C6 1.399(4)
O1 C16 1.388(4)
O2 C26 1.211(5)
O3 C22 1.219(5)
O4 C24 1.212(5)
N1 C2 1.315(4)
N1 C9 1.367(5)
N11 C12 1.314(4)
N11 C19 1.365(4)
N23 C22 1.360(4)
N23 C24 1.375(5)
N25 C24 1.373(5)
N25 C26 1.366(4)
C2 C3 1.399(5)
C3 C4 1.359(6)
C4 C10 1.419(5)
C5 C6 1.352(5)
C5 C10 1.416(5)
C6 C7 1.406(5)
C7 C8 1.362(5)
C8 C9 1.409(4)
C9 C10 1.413(4)
C12 C13 1.400(5)
C13 C14 1.355(5)
C14 C20 1.411(4)
C15 C16 1.358(5)
C15 C20 1.407(4)
C16 C17 1.407(5)
C17 C18 1.358(4)
C18 C19 1.419(4)
C19 C20 1.414(5)
C21 C22 1.516(5)
C21 C26 1.522(5)
C21 C27 1.519(5)
C21 C29 1.569(6)
C27 C28 1.501(7)
C29 C30 1.410(10)
